data_4126787
loop_
_publ_author_name
'Jin, Geng Bang'
'Lin, Jian'
'Estes, Shanna L.'
'Skanthakumar, Suntharalingam'
'Soderholm, Lynda'

_publ_section_title
;
 Influence of Counter-Cation Hydration Enthalpies on the Formation of
 Molecular Complexes: A Thorium-Nitrate Example.
;
_journal_name_full 'Journal of the American Chemical Society'
_journal_paper_doi 10.1021/jacs.7b09363
_journal_year 2017
_chemical_formula_moiety 'Th (N O3)6 Rb2'
_chemical_formula_sum 'N6 O18 Rb2 Th'
_chemical_formula_weight 775.04
_chemical_name_common 'rubidium thorium hexanitrate'
_space_group_crystal_system monoclinic
_space_group_IT_number 14
_space_group_name_Hall '-P 2yn'
_space_group_name_H-M_alt 'P 1 21/n 1'
_symmetry_space_group_name_Hall '-P 2yn'
_symmetry_space_group_name_H-M 'P 1 21/n 1'
_audit_creation_method SHELXL-2014/7
_cell_angle_alpha 90
_cell_angle_beta 92.2130(6)
_cell_angle_gamma 90
_cell_formula_units_Z 2
_cell_length_a 8.3236(4)
_cell_length_b 6.8887(4)
_cell_length_c 12.8538(7)
_cell_measurement_reflns_used 6372
_cell_measurement_temperature 100(2)
_cell_measurement_theta_max 27.57
_cell_measurement_theta_min 2.87
_cell_volume 736.47(7)
_computing_cell_refinement 'Bruker SAINT'
_computing_data_collection 'Bruker APEX2'
_computing_data_reduction 'Bruker SAINT'
_computing_molecular_graphics 'CrystalMaker for Windows ver. 2.0.6 (2008)'
_computing_publication_material 'Bruker SHELXTL'
_computing_structure_refinement 'SHELXL-2014/7 (Sheldrick, 2014)'
_computing_structure_solution 'SHELXS-97 (Sheldrick 2008)'
_diffrn_ambient_temperature 100(2)
_diffrn_measured_fraction_theta_full 1.000
_diffrn_measured_fraction_theta_max 1.000
_diffrn_measurement_device_type 'Bruker APEX-II CCD'
_diffrn_measurement_method '\f and \w scans'
_diffrn_radiation_type MoK\a
_diffrn_radiation_wavelength 0.71073
_diffrn_reflns_av_R_equivalents 0.0217
_diffrn_reflns_av_unetI/netI 0.0139
_diffrn_reflns_Laue_measured_fraction_full 1.000
_diffrn_reflns_Laue_measured_fraction_max 1.000
_diffrn_reflns_limit_h_max 10
_diffrn_reflns_limit_h_min -10
_diffrn_reflns_limit_k_max 8
_diffrn_reflns_limit_k_min -8
_diffrn_reflns_limit_l_max 16
_diffrn_reflns_limit_l_min -16
_diffrn_reflns_number 8455
_diffrn_reflns_point_group_measured_fraction_full 1.000
_diffrn_reflns_point_group_measured_fraction_max 1.000
_diffrn_reflns_theta_full 25.242
_diffrn_reflns_theta_max 26.329
_diffrn_reflns_theta_min 2.866
_diffrn_source 'Mo Kalpha Microfocus X-ray Source'
_exptl_absorpt_coefficient_mu 16.811
_exptl_absorpt_correction_T_max 0.288
_exptl_absorpt_correction_T_min 0.192
_exptl_absorpt_correction_type multi-scan
_exptl_absorpt_process_details SADABS
_exptl_crystal_colour colorless
_exptl_crystal_density_diffrn 3.495
_exptl_crystal_density_meas ?
_exptl_crystal_density_method 'not measured'
_exptl_crystal_description block
_exptl_crystal_F_000 700
_exptl_crystal_size_max 0.110
_exptl_crystal_size_mid 0.086
_exptl_crystal_size_min 0.074
_refine_diff_density_max 0.437
_refine_diff_density_min -0.508
_refine_diff_density_rms 0.082
_refine_ls_extinction_method none
_refine_ls_goodness_of_fit_ref 1.058
_refine_ls_hydrogen_treatment undef
_refine_ls_matrix_type full
_refine_ls_number_parameters 124
_refine_ls_number_reflns 1508
_refine_ls_number_restraints 24
_refine_ls_restrained_S_all 1.050
_refine_ls_R_factor_all 0.0102
_refine_ls_R_factor_gt 0.0097
_refine_ls_shift/su_max 0.000
_refine_ls_shift/su_mean 0.000
_refine_ls_structure_factor_coef Fsqd
_refine_ls_weighting_details 'w=1/[\s^2^(Fo^2^)+(0.0075P)^2^+0.7789P] where P=(Fo^2^+2Fc^2^)/3'
_refine_ls_weighting_scheme calc
_refine_ls_wR_factor_gt 0.0229
_refine_ls_wR_factor_ref 0.0230
_reflns_Friedel_coverage 0.000
_reflns_number_gt 1465
_reflns_number_total 1508
_reflns_threshold_expression 'I > 2\s(I)'
_cod_data_source_file ja7b09363_si_003.cif
_cod_data_source_block Rb
_cod_depositor_comments
;
The following automatic conversions were performed:

'_exptl_crystal_density_meas' value 'not measured' was changed to '?'
- the value is perceived as not measured.

Automatic conversion script
Id: cif_fix_values 4973 2017-02-22 13:04:09Z antanas 
;
_cod_database_code 4126787
_shelx_shelxl_version_number 2014/7
_shelx_space_group_comment
;
The symmetry employed for this shelxl refinement is uniquely defined
by the following loop, which should always be used as a source of
symmetry information in preference to the above space-group names.
They are only intended as comments.
;

loop_
_space_group_symop_operation_xyz
'x, y, z'
'-x+1/2, y+1/2, -z+1/2'
'-x, -y, -z'
'x-1/2, -y-1/2, z-1/2'

loop_
_atom_site_label
_atom_site_type_symbol
_atom_site_fract_x
_atom_site_fract_y
_atom_site_fract_z
_atom_site_U_iso_or_equiv
_atom_site_adp_type
_atom_site_occupancy
_atom_site_site_symmetry_order
_atom_site_calc_flag
_atom_site_refinement_flags_posn
_atom_site_refinement_flags_adp
_atom_site_refinement_flags_occupancy
Th1 Th 0.0000 0.0000 0.0000 0.00521(4) Uani 1 2 d S U P
Rb1 Rb -0.04163(2) 0.22973(3) 0.33917(2) 0.01034(5) Uani 1 1 d . U .
N1 N -0.0322(2) 0.7376(3) 0.18506(13) 0.0094(4) Uani 1 1 d . U .
N2 N 0.7171(2) 0.2478(3) 0.05269(13) 0.0091(4) Uani 1 1 d . U .
N3 N 0.2227(2) 0.2815(3) 0.11112(14) 0.0080(3) Uani 1 1 d . U .
O1 O 0.08020(18) 0.7184(2) 0.12237(11) 0.0110(3) Uani 1 1 d . U .
O2 O -0.0605(2) 0.6187(2) 0.25180(12) 0.0150(3) Uani 1 1 d . U .
O3 O 0.88186(17) 0.8922(2) 0.17294(11) 0.0095(3) Uani 1 1 d . . .
O4 O 0.60571(18) 0.3594(2) 0.06030(12) 0.0128(3) Uani 1 1 d . U .
O5 O 0.70168(17) 0.0897(2) -0.00050(12) 0.0110(3) Uani 1 1 d . U .
O6 O 0.85649(17) 0.2776(2) 0.09422(11) 0.0101(3) Uani 1 1 d . U .
O7 O 0.19040(17) 0.2926(2) 0.01354(11) 0.0100(3) Uani 1 1 d . U .
O8 O 0.30936(18) 0.3956(2) 0.15762(12) 0.0115(3) Uani 1 1 d . U .
O9 O 0.15555(17) 0.1390(2) 0.15735(11) 0.0099(3) Uani 1 1 d . U .

loop_
_atom_site_aniso_label
_atom_site_aniso_U_11
_atom_site_aniso_U_22
_atom_site_aniso_U_33
_atom_site_aniso_U_23
_atom_site_aniso_U_13
_atom_site_aniso_U_12
Th1 0.00505(6) 0.00513(6) 0.00543(6) 0.00007(4) -0.00003(4) 0.00013(4)
Rb1 0.01211(10) 0.00882(10) 0.01011(10) 0.00136(8) 0.00074(7) 0.00199(8)
N1 0.0103(9) 0.0099(9) 0.0079(8) -0.0011(7) -0.0022(7) -0.0031(7)
N2 0.0108(8) 0.0088(9) 0.0078(8) 0.0024(7) 0.0017(7) 0.0004(7)
N3 0.0053(8) 0.0080(9) 0.0107(9) 0.0000(7) 0.0009(7) 0.0024(7)
O1 0.0110(7) 0.0134(8) 0.0086(7) 0.0014(6) 0.0009(6) 0.0030(6)
O2 0.0255(9) 0.0093(8) 0.0103(8) 0.0036(6) 0.0018(7) -0.0041(7)
O3 0.0107(7) 0.0088(7) 0.0090(7) 0.0009(6) 0.0007(6) 0.0016(6)
O4 0.0113(7) 0.0122(8) 0.0152(8) 0.0012(6) 0.0030(6) 0.0068(6)
O5 0.0099(7) 0.0091(8) 0.0140(8) -0.0044(6) -0.0003(6) 0.0008(6)
O6 0.0081(7) 0.0109(8) 0.0111(7) -0.0013(6) -0.0012(6) 0.0000(6)
O7 0.0116(7) 0.0110(7) 0.0073(7) -0.0002(6) -0.0018(6) -0.0015(6)
O8 0.0090(7) 0.0099(8) 0.0154(8) -0.0046(6) -0.0029(6) -0.0028(6)
O9 0.0115(7) 0.0089(7) 0.0093(7) 0.0024(6) -0.0001(6) -0.0030(6)

loop_
_atom_type_symbol
_atom_type_description
_atom_type_scat_dispersion_real
_atom_type_scat_dispersion_imag
_atom_type_scat_source
N N 0.0061 0.0033 'International Tables Vol C Tables 4.2.6.8 and 6.1.1.4'
O O 0.0106 0.0060 'International Tables Vol C Tables 4.2.6.8 and 6.1.1.4'
Rb Rb -0.9393 2.9676 'International Tables Vol C Tables 4.2.6.8 and 6.1.1.4'
Th Th -7.2400 8.8979 'International Tables Vol C Tables 4.2.6.8 and 6.1.1.4'

loop_
_geom_angle_atom_site_label_1
_geom_angle_atom_site_label_2
_geom_angle_atom_site_label_3
_geom_angle
_geom_angle_site_symmetry_1
_geom_angle_site_symmetry_3
O9 Th1 O9 180.0 3 .
O9 Th1 O5 112.02(5) 3 3_655
O9 Th1 O5 67.97(5) . 3_655
O9 Th1 O5 67.98(5) 3 1_455
O9 Th1 O5 112.03(5) . 1_455
O5 Th1 O5 180.00(7) 3_655 1_455
O9 Th1 O7 49.97(5) 3 3
O9 Th1 O7 130.03(5) . 3
O5 Th1 O7 114.04(5) 3_655 3
O5 Th1 O7 65.96(5) 1_455 3
O9 Th1 O7 130.03(5) 3 .
O9 Th1 O7 49.98(5) . .
O5 Th1 O7 65.96(5) 3_655 .
O5 Th1 O7 114.04(5) 1_455 .
O7 Th1 O7 180.00(4) 3 .
O9 Th1 O1 71.67(5) 3 3_565
O9 Th1 O1 108.33(5) . 3_565
O5 Th1 O1 114.39(5) 3_655 3_565
O5 Th1 O1 65.61(5) 1_455 3_565
O7 Th1 O1 113.98(5) 3 3_565
O7 Th1 O1 66.02(5) . 3_565
O9 Th1 O1 108.33(5) 3 1_545
O9 Th1 O1 71.67(5) . 1_545
O5 Th1 O1 65.61(5) 3_655 1_545
O5 Th1 O1 114.39(5) 1_455 1_545
O7 Th1 O1 66.02(5) 3 1_545
O7 Th1 O1 113.98(5) . 1_545
O1 Th1 O1 180.00(9) 3_565 1_545
O9 Th1 O3 67.79(5) 3 3_665
O9 Th1 O3 112.21(5) . 3_665
O5 Th1 O3 70.66(5) 3_655 3_665
O5 Th1 O3 109.34(5) 1_455 3_665
O7 Th1 O3 115.06(5) 3 3_665
O7 Th1 O3 64.94(5) . 3_665
O1 Th1 O3 49.65(5) 3_565 3_665
O1 Th1 O3 130.35(5) 1_545 3_665
O9 Th1 O3 112.21(5) 3 1_445
O9 Th1 O3 67.79(5) . 1_445
O5 Th1 O3 109.34(5) 3_655 1_445
O5 Th1 O3 70.66(5) 1_455 1_445
O7 Th1 O3 64.94(5) 3 1_445
O7 Th1 O3 115.06(5) . 1_445
O1 Th1 O3 130.35(5) 3_565 1_445
O1 Th1 O3 49.65(5) 1_545 1_445
O3 Th1 O3 180.00(9) 3_665 1_445
O9 Th1 O6 65.10(5) 3 3_655
O9 Th1 O6 114.90(5) . 3_655
O5 Th1 O6 49.89(5) 3_655 3_655
O5 Th1 O6 130.11(5) 1_455 3_655
O7 Th1 O6 71.45(5) 3 3_655
O7 Th1 O6 108.55(5) . 3_655
O1 Th1 O6 112.72(5) 3_565 3_655
O1 Th1 O6 67.28(5) 1_545 3_655
O3 Th1 O6 67.02(5) 3_665 3_655
O3 Th1 O6 112.98(5) 1_445 3_655
O9 Th1 O6 114.90(5) 3 1_455
O9 Th1 O6 65.10(5) . 1_455
O5 Th1 O6 130.11(5) 3_655 1_455
O5 Th1 O6 49.89(5) 1_455 1_455
O7 Th1 O6 108.55(5) 3 1_455
O7 Th1 O6 71.45(5) . 1_455
O1 Th1 O6 67.28(5) 3_565 1_455
O1 Th1 O6 112.72(5) 1_545 1_455
O3 Th1 O6 112.98(5) 3_665 1_455
O3 Th1 O6 67.02(5) 1_445 1_455
O6 Th1 O6 180.00(8) 3_655 1_455
O2 Rb1 O4 165.62(5) . 2_545
O2 Rb1 O9 85.04(4) . .
O4 Rb1 O9 106.26(4) 2_545 .
O2 Rb1 O8 137.43(4) . 2_545
O4 Rb1 O8 56.83(4) 2_545 2_545
O9 Rb1 O8 58.36(4) . 2_545
O2 Rb1 O3 66.73(4) . 2_545
O4 Rb1 O3 99.12(4) 2_545 2_545
O9 Rb1 O3 125.30(4) . 2_545
O8 Rb1 O3 151.55(4) 2_545 2_545
O2 Rb1 O5 84.89(4) . 4_566
O4 Rb1 O5 100.53(4) 2_545 4_566
O9 Rb1 O5 103.95(4) . 4_566
O8 Rb1 O5 83.95(4) 2_545 4_566
O3 Rb1 O5 118.03(4) 2_545 4_566
O2 Rb1 O4 123.23(4) . 4_566
O4 Rb1 O4 59.70(5) 2_545 4_566
O9 Rb1 O4 117.79(4) . 4_566
O8 Rb1 O4 66.79(4) 2_545 4_566
O3 Rb1 O4 116.88(4) 2_545 4_566
O5 Rb1 O4 41.11(4) 4_566 4_566
O2 Rb1 O3 113.88(4) . 1_445
O4 Rb1 O3 68.04(4) 2_545 1_445
O9 Rb1 O3 54.90(4) . 1_445
O8 Rb1 O3 64.19(4) 2_545 1_445
O3 Rb1 O3 94.14(3) 2_545 1_445
O5 Rb1 O3 147.55(4) 4_566 1_445
O4 Rb1 O3 121.78(4) 4_566 1_445
O2 Rb1 O7 106.48(4) . 4_566
O4 Rb1 O7 60.50(4) 2_545 4_566
O9 Rb1 O7 162.43(4) . 4_566
O8 Rb1 O7 114.56(4) 2_545 4_566
O3 Rb1 O7 52.13(4) 2_545 4_566
O5 Rb1 O7 90.50(4) 4_566 4_566
O4 Rb1 O7 67.35(4) 4_566 4_566
O3 Rb1 O7 107.68(4) 1_445 4_566
O2 Rb1 O6 61.53(4) . 1_455
O4 Rb1 O6 118.23(4) 2_545 1_455
O9 Rb1 O6 52.44(4) . 1_455
O8 Rb1 O6 103.59(4) 2_545 1_455
O3 Rb1 O6 72.86(4) 2_545 1_455
O5 Rb1 O6 138.15(4) 4_566 1_455
O4 Rb1 O6 169.97(4) 4_566 1_455
O3 Rb1 O6 52.36(4) 1_445 1_455
O7 Rb1 O6 121.13(4) 4_566 1_455
O2 Rb1 N2 106.90(4) . 4_566
O4 Rb1 N2 78.74(4) 2_545 4_566
O9 Rb1 N2 106.87(4) . 4_566
O8 Rb1 N2 68.87(4) 2_545 4_566
O3 Rb1 N2 125.39(4) 2_545 4_566
O5 Rb1 N2 22.07(4) 4_566 4_566
O4 Rb1 N2 20.64(4) 4_566 4_566
O3 Rb1 N2 132.02(4) 1_445 4_566
O7 Rb1 N2 82.86(4) 4_566 4_566
O6 Rb1 N2 154.84(4) 1_455 4_566
O2 Rb1 O5 64.09(4) . 2
O4 Rb1 O5 105.94(4) 2_545 2
O9 Rb1 O5 147.41(4) . 2
O8 Rb1 O5 141.99(4) 2_545 2
O3 Rb1 O5 53.10(4) 2_545 2
O5 Rb1 O5 65.04(4) 4_566 2
O4 Rb1 O5 75.30(4) 4_566 2
O3 Rb1 O5 146.33(4) 1_445 2
O7 Rb1 O5 48.54(4) 4_566 2
O6 Rb1 O5 114.11(4) 1_455 2
N2 Rb1 O5 74.76(4) 4_566 2
O2 N1 O1 123.19(18) . .
O2 N1 O3 121.34(17) . 1_455
O1 N1 O3 115.47(16) . 1_455
O2 N1 Th1 171.35(14) . 1_565
O1 N1 Th1 57.89(10) . 1_565
O3 N1 Th1 58.25(9) 1_455 1_565
O2 N1 Rb1 80.29(12) . 2_455
O1 N1 Rb1 134.74(12) . 2_455
O3 N1 Rb1 56.91(9) 1_455 2_455
Th1 N1 Rb1 93.39(4) 1_565 2_455
O4 N2 O6 123.42(18) . .
O4 N2 O5 121.21(17) . .
O6 N2 O5 115.36(16) . .
O4 N2 Th1 170.77(13) . 1_655
O6 N2 Th1 58.52(10) . 1_655
O5 N2 Th1 57.58(9) . 1_655
O4 N2 Rb1 64.95(10) . 4_665
O6 N2 Rb1 149.52(12) . 4_665
O5 N2 Rb1 64.34(10) . 4_665
Th1 N2 Rb1 108.59(5) 1_655 4_665
O8 N3 O7 123.14(18) . .
O8 N3 O9 121.96(17) . .
O7 N3 O9 114.90(16) . .
O8 N3 Th1 178.34(14) . .
O7 N3 Th1 57.87(9) . .
O9 N3 Th1 57.05(9) . .
N1 O1 Th1 97.46(11) . 1_565
N1 O2 Rb1 152.17(14) . .
N1 O2 Rb1 80.00(11) . 2_455
Rb1 O2 Rb1 111.19(5) . 2_455
N1 O3 Th1 96.55(11) 1_655 1_665
N1 O3 Rb1 102.31(11) 1_655 2
Th1 O3 Rb1 116.59(5) 1_665 2
N1 O3 Rb1 115.08(11) 1_655 1_665
Th1 O3 Rb1 107.08(5) 1_665 1_665
Rb1 O3 Rb1 117.48(5) 2 1_665
N2 O4 Rb1 138.09(13) . 2
N2 O4 Rb1 94.41(11) . 4_665
Rb1 O4 Rb1 120.30(5) 2 4_665
N2 O5 Th1 97.24(11) . 1_655
N2 O5 Rb1 93.58(11) . 4_665
Th1 O5 Rb1 135.15(6) 1_655 4_665
N2 O5 Rb1 108.31(11) . 2_545
Th1 O5 Rb1 102.56(5) 1_655 2_545
Rb1 O5 Rb1 114.96(4) 4_665 2_545
N2 O6 Th1 96.56(11) . 1_655
N2 O6 Rb1 126.10(11) . 1_655
Th1 O6 Rb1 105.75(5) 1_655 1_655
N3 O7 Th1 97.24(11) . .
N3 O7 Rb1 123.73(11) . 4_665
Th1 O7 Rb1 110.93(5) . 4_665
N3 O8 Rb1 151.14(13) . 2
N3 O9 Th1 97.86(11) . .
N3 O9 Rb1 117.73(11) . .
Th1 O9 Rb1 115.10(5) . .

loop_
_geom_bond_atom_site_label_1
_geom_bond_atom_site_label_2
_geom_bond_distance
_geom_bond_site_symmetry_2
Th1 O9 2.5458(14) 3
Th1 O9 2.5458(14) .
Th1 O5 2.5585(15) 3_655
Th1 O5 2.5585(15) 1_455
Th1 O7 2.5657(15) 3
Th1 O7 2.5657(15) .
Th1 O1 2.5695(15) 3_565
Th1 O1 2.5695(15) 1_545
Th1 O3 2.5746(14) 3_665
Th1 O3 2.5746(14) 1_445
Th1 O6 2.5814(15) 3_655
Th1 O6 2.5814(15) 1_455
Rb1 O2 2.9074(15) .
Rb1 O4 2.9182(15) 2_545
Rb1 O9 2.9737(15) .
Rb1 O8 3.0051(15) 2_545
Rb1 O3 3.0434(15) 2_545
Rb1 O5 3.0942(15) 4_566
Rb1 O4 3.1130(15) 4_566
Rb1 O3 3.2051(15) 1_445
Rb1 O7 3.2262(15) 4_566
Rb1 O6 3.2457(15) 1_455
Rb1 N2 3.4259(18) 4_566
Rb1 O5 3.5265(16) 2
N1 O2 1.216(2) .
N1 O1 1.265(2) .
N1 O3 1.289(2) 1_455
N1 Th1 3.0079(18) 1_565
N1 Rb1 3.5491(17) 2_455
N2 O4 1.211(2) .
N2 O6 1.275(2) .
N2 O5 1.290(2) .
N2 Th1 3.0069(18) 1_655
N2 Rb1 3.4259(18) 4_665
N3 O8 1.209(2) .
N3 O7 1.275(2) .
N3 O9 1.287(2) .
O1 Th1 2.5695(15) 1_565
O2 Rb1 3.5522(17) 2_455
O3 N1 1.289(2) 1_655
O3 Th1 2.5746(14) 1_665
O3 Rb1 3.0435(15) 2
O3 Rb1 3.2051(15) 1_665
O4 Rb1 2.9182(15) 2
O4 Rb1 3.1129(15) 4_665
O5 Th1 2.5585(15) 1_655
O5 Rb1 3.0942(15) 4_665
O5 Rb1 3.5265(16) 2_545
O6 Th1 2.5814(15) 1_655
O6 Rb1 3.2458(15) 1_655
O7 Rb1 3.2262(15) 4_665
O8 Rb1 3.0050(15) 2
